data_9000324
loop_
_publ_author_name
'Smyth, J. R.'
'Hazen, R. M.'

_publ_section_title
;
 The crystal structures of forsterite and hortonolite at several temperatures
 up to 900 C
 Note: variety hortonolite
 T = 300 C
;
_journal_name_full 'American Mineralogist'
_journal_page_first 588
_journal_page_last 593
_journal_volume 58
_journal_year 1973
_chemical_compound_source 'Franklin, New Jersey, USA'
_chemical_formula_sum 'Fe1.1 Mg0.75 Mn0.15 O4 Si'
_chemical_name_mineral Forsterite
_space_group_IT_number 62
_symmetry_space_group_name_Hall '-P 2c 2ab'
_symmetry_space_group_name_H-M 'P b n m'
_cell_angle_alpha 90
_cell_angle_beta 90
_cell_angle_gamma 90
_cell_length_a 4.822
_cell_length_b 10.456
_cell_length_c 6.101
_cell_formula_units_Z 4
_cell_volume 307.605
_database_code_amcsd 0000333
_diffrn_ambient_temperature 573.15
_exptl_crystal_density_diffrn 3.886
_cod_original_formula_sum '(Fe1.1 Mg.75 Mn.15) Si O4'
_cod_database_code 9000324

loop_
_space_group_symop_operation_xyz
x,y,z
x,y,1/2-z
-x,-y,1/2+z
1/2+x,1/2-y,1/2+z
1/2-x,1/2+y,1/2-z
1/2-x,1/2+y,z
1/2+x,1/2-y,-z
-x,-y,-z

loop_
_atom_site_label
_atom_site_fract_x
_atom_site_fract_y
_atom_site_fract_z
_atom_site_occupancy
_atom_site_U_iso_or_equiv
Fe1 0.00000 0.00000 0.00000 0.58200 0.01925
Mg1 0.00000 0.00000 0.00000 0.33900 0.01925
Mn1 0.00000 0.00000 0.00000 0.07900 0.01925
Fe2 0.98780 0.28020 0.25000 0.51800 0.01558
Mg2 0.98780 0.28020 0.25000 0.41100 0.01558
Mn2 0.98780 0.28020 0.25000 0.07100 0.01558
Si 0.42890 0.09580 0.25000 1.00000 0.01216
O1 0.76320 0.09260 0.25000 1.00000 0.01634
O2 0.21230 0.45140 0.25000 1.00000 0.01735
O3 0.28530 0.16310 0.03700 1.00000 0.01874

loop_
_cod_related_entry_id
_cod_related_entry_database
_cod_related_entry_code
1 AMCSD 0000333
